data_7707800
loop_
_publ_author_name
'Pei, Wen-Yuan'
'Lu, Bing-Bing'
'Yang, Jin'
'Wang, Tianqi'
'Ma, Jian-Fang'

_publ_section_title
;
 Two new calix[4]resorcinarene-based coordination cages adjusted by metal
 ions for the Knoevenagel condensation reaction.
;
_journal_issue 28
_journal_name_full 'Dalton transactions (Cambridge, England : 2003)'
_journal_page_first 9942
_journal_page_last 9948
_journal_paper_doi 10.1039/d1dt01139a
_journal_volume 50
_journal_year 2021
_chemical_formula_moiety 'C100 H72 N16 O24 Zn4, 2DMF, 6H2O'
_chemical_formula_sum 'C106 H98 N18 O32 Zn4'
_chemical_formula_weight 2397.50
_space_group_crystal_system monoclinic
_space_group_IT_number 11
_space_group_name_Hall '-P 2yb'
_space_group_name_H-M_alt 'P 1 21/m 1'
_atom_sites_solution_hydrogens geom
_audit_creation_method SHELXL-2018/3
_audit_update_record
;
2021-06-11 deposited with the CCDC.	2021-06-17 downloaded from the CCDC.
;
_cell_angle_alpha 90
_cell_angle_beta 96.555(6)
_cell_angle_gamma 90
_cell_formula_units_Z 2
_cell_length_a 14.8537(7)
_cell_length_b 22.6867(11)
_cell_length_c 20.3744(12)
_cell_measurement_reflns_used 4774
_cell_measurement_temperature 293(2)
_cell_measurement_theta_max 29.1539
_cell_measurement_theta_min 2.9616
_cell_volume 6820.9(6)
_computing_cell_refinement CrysAlis
_computing_data_collection 'CrysAlis (Oxford Diffraction, 2006)'
_computing_data_reduction CrysAlis
_computing_molecular_graphics 'Ortep for Windows (Farrugia, 2012)'
_computing_publication_material 'WinGX publication routines (Farrugia, 2012)'
_computing_structure_refinement 'SHELXL-2018/3 (Sheldrick, 2018)'
_computing_structure_solution 'SHELXL-2018/3 (Sheldrick, 2018)'
_diffrn_ambient_temperature 293(2)
_diffrn_detector_area_resol_mean 10.2375
_diffrn_measured_fraction_theta_full 0.994
_diffrn_measured_fraction_theta_max 0.848
_diffrn_measurement_device_type 'Xcalibur, Ruby, Gemini ultra'
_diffrn_measurement_method '\w scans'
_diffrn_radiation_type MoK\a
_diffrn_radiation_wavelength 0.71073
_diffrn_reflns_av_R_equivalents 0.0501
_diffrn_reflns_av_unetI/netI 0.1003
_diffrn_reflns_Laue_measured_fraction_full 0.994
_diffrn_reflns_Laue_measured_fraction_max 0.848
_diffrn_reflns_limit_h_max 19
_diffrn_reflns_limit_h_min -20
_diffrn_reflns_limit_k_max 22
_diffrn_reflns_limit_k_min -30
_diffrn_reflns_limit_l_max 27
_diffrn_reflns_limit_l_min -19
_diffrn_reflns_number 30425
_diffrn_reflns_point_group_measured_fraction_full 0.994
_diffrn_reflns_point_group_measured_fraction_max 0.848
_diffrn_reflns_theta_full 25.000
_diffrn_reflns_theta_max 29.218
_diffrn_reflns_theta_min 2.968
_diffrn_source 'Enhance (Mo) X-ray Source'
_exptl_absorpt_coefficient_mu 0.766
_exptl_absorpt_correction_T_max 1.00000
_exptl_absorpt_correction_T_min 0.78525
_exptl_absorpt_correction_type multi-scan
_exptl_crystal_colour colourless
_exptl_crystal_density_diffrn 1.167
_exptl_crystal_density_method 'not measured'
_exptl_crystal_description block
_exptl_crystal_F_000 2472
_exptl_crystal_size_max 0.300
_exptl_crystal_size_mid 0.250
_exptl_crystal_size_min 0.100
_refine_diff_density_max 0.446
_refine_diff_density_min -0.478
_refine_diff_density_rms 0.054
_refine_ls_extinction_method none
_refine_ls_goodness_of_fit_ref 0.938
_refine_ls_hydrogen_treatment constr
_refine_ls_matrix_type full
_refine_ls_number_parameters 668
_refine_ls_number_reflns 16073
_refine_ls_number_restraints 1
_refine_ls_restrained_S_all 0.938
_refine_ls_R_factor_all 0.1264
_refine_ls_R_factor_gt 0.0593
_refine_ls_shift/su_max 0.001
_refine_ls_shift/su_mean 0.000
_refine_ls_structure_factor_coef Fsqd
_refine_ls_weighting_details 'w=1/[\s^2^(Fo^2^)+(0.0718P)^2^] where P=(Fo^2^+2Fc^2^)/3'
_refine_ls_weighting_scheme calc
_refine_ls_wR_factor_gt 0.1446
_refine_ls_wR_factor_ref 0.1803
_reflns_Friedel_coverage 0.000
_reflns_number_gt 7214
_reflns_number_total 16073
_reflns_threshold_expression 'I > 2\s(I)'
_cod_data_source_file d1dt01139a2.cif
_cod_data_source_block 1-Zn
_cod_depositor_comments 'Adding full bibliography for 7707800--7707801.cif.'
_cod_original_sg_symbol_H-M 'P 21/m'
_cod_database_code 7707800
_shelx_shelxl_version_number 2018/3
_shelx_space_group_comment
;
The symmetry employed for this shelxl refinement is uniquely defined
by the following loop, which should always be used as a source of
symmetry information in preference to the above space-group names.
They are only intended as comments.
;
_shelx_estimated_absorpt_t_min 0.803
_shelx_estimated_absorpt_t_max 0.927

loop_
_space_group_symop_operation_xyz
'x, y, z'
'-x, y+1/2, -z'
'-x, -y, -z'
'x, -y-1/2, z'

loop_
_atom_site_label
_atom_site_type_symbol
_atom_site_fract_x
_atom_site_fract_y
_atom_site_fract_z
_atom_site_U_iso_or_equiv
_atom_site_adp_type
_atom_site_occupancy
_atom_site_site_symmetry_order
_atom_site_calc_flag
_atom_site_refinement_flags_posn
_atom_site_refinement_flags_adp
_atom_site_refinement_flags_occupancy
_atom_site_disorder_assembly
_atom_site_disorder_group
C1 C 0.0636(2) 0.59853(13) 0.01760(17) 0.0462(9) Uani 1 1 d . . . . .
C2 C 0.1489(2) 0.62361(14) 0.01826(17) 0.0460(8) Uani 1 1 d . . . . .
C3 C 0.1568(2) 0.67289(14) -0.02114(18) 0.0472(9) Uani 1 1 d . . . . .
C4 C 0.0844(2) 0.69560(14) -0.06162(17) 0.0434(8) Uani 1 1 d . . . . .
C5 C 0.0018(2) 0.66815(14) -0.06037(16) 0.0416(8) Uani 1 1 d . . . . .
H5 H -0.047961 0.683092 -0.086994 0.050 Uiso 1 1 calc R U . . .
C6 C -0.0107(2) 0.61932(13) -0.02135(17) 0.0415(8) Uani 1 1 d . . . . .
C7 C -0.1244(2) 0.59939(14) 0.10141(17) 0.0438(8) Uani 1 1 d . . . . .
C8 C -0.1456(2) 0.62010(14) 0.03713(17) 0.0437(8) Uani 1 1 d . . . . .
C9 C -0.2021(2) 0.66833(13) 0.02912(16) 0.0401(8) Uani 1 1 d . . . . .
H9 H -0.216797 0.683232 -0.013273 0.048 Uiso 1 1 calc R U . . .
C10 C -0.2381(2) 0.69567(14) 0.08064(17) 0.0442(8) Uani 1 1 d . . . . .
C11 C -0.2125(2) 0.67400(15) 0.14391(17) 0.0461(8) Uani 1 1 d . . . . .
C12 C -0.1569(2) 0.62530(14) 0.15483(16) 0.0443(8) Uani 1 1 d . . . . .
C13 C 0.0226(2) 0.55631(17) 0.11712(19) 0.0578(10) Uani 1 1 d . . . . .
H13A H 0.051361 0.528501 0.149093 0.069 Uiso 1 1 calc R U . . .
H13B H 0.037629 0.595738 0.133235 0.069 Uiso 1 1 calc R U . . .
C14 C -0.1030(2) 0.59100(14) -0.01842(17) 0.0463(8) Uani 1 1 d . . . . .
C15 C -0.1630(2) 0.59247(16) -0.08361(18) 0.0562(10) Uani 1 1 d . . . . .
H15A H -0.132573 0.573444 -0.116942 0.084 Uiso 1 1 calc R U . . .
H15B H -0.218704 0.572233 -0.079088 0.084 Uiso 1 1 calc R U . . .
H15C H -0.175760 0.632658 -0.096151 0.084 Uiso 1 1 calc R U . . .
C16 C 0.2278(2) 0.59920(15) 0.06207(18) 0.0505(9) Uani 1 1 d . . . . .
H16A H 0.271260 0.630388 0.073945 0.061 Uiso 1 1 calc R U . . .
H16B H 0.207105 0.584272 0.102383 0.061 Uiso 1 1 calc R U . . .
C17 C -0.1282(2) 0.60382(17) 0.22418(17) 0.0544(9) Uani 1 1 d . . . . .
H17A H -0.074166 0.579784 0.224272 0.065 Uiso 1 1 calc R U . . .
H17B H -0.113159 0.637451 0.252744 0.065 Uiso 1 1 calc R U . . .
C18 C 0.5601(3) 0.4324(2) 0.1323(3) 0.0784(13) Uani 1 1 d . . . . .
H18 H 0.587029 0.442091 0.174359 0.094 Uiso 1 1 calc R U . . .
C19 C 0.5967(3) 0.3879(2) 0.0995(3) 0.0887(16) Uani 1 1 d . . . . .
H19 H 0.648107 0.368220 0.118554 0.106 Uiso 1 1 calc R U . . .
C20 C 0.5583(3) 0.37284(18) 0.0398(3) 0.0807(15) Uani 1 1 d . . . . .
H20 H 0.581784 0.341884 0.017145 0.097 Uiso 1 1 calc R U . . .
C21 C 0.4829(3) 0.40342(16) 0.0113(2) 0.0671(12) Uani 1 1 d . . . . .
H21 H 0.455296 0.393626 -0.030517 0.080 Uiso 1 1 calc R U . . .
C22 C 0.4498(2) 0.44889(15) 0.0470(2) 0.0525(10) Uani 1 1 d . . . . .
C23 C 0.3709(2) 0.48359(14) 0.0225(2) 0.0463(9) Uani 1 1 d . . . . .
C24 C 0.3130(3) 0.48217(16) -0.0356(2) 0.0596(10) Uani 1 1 d . . . . .
H24 H 0.315400 0.456832 -0.071214 0.072 Uiso 1 1 calc R U . . .
C25 C 0.2514(3) 0.52605(15) -0.02938(19) 0.0520(9) Uani 1 1 d . . . . .
H25 H 0.203360 0.536301 -0.060656 0.062 Uiso 1 1 calc R U . . .
C26 C -0.2882(3) 0.56400(18) 0.2299(2) 0.0617(10) Uani 1 1 d . . . . .
H26 H -0.319178 0.582093 0.193023 0.074 Uiso 1 1 calc R U . . .
C27 C -0.3245(3) 0.52765(18) 0.2727(2) 0.0656(11) Uani 1 1 d . . . . .
H27 H -0.384647 0.515780 0.271152 0.079 Uiso 1 1 calc R U . . .
C28 C -0.2541(3) 0.51212(16) 0.31852(19) 0.0546(10) Uani 1 1 d . . . . .
N6 N -0.16703(19) 0.47666(12) 0.41370(14) 0.0752(10) Uani 1 1 d G . . . .
C29 C -0.2508(2) 0.47606(12) 0.37552(13) 0.0706(12) Uani 1 1 d G . . . .
C30 C -0.32037(19) 0.44095(16) 0.39395(18) 0.1057(18) Uani 1 1 d G . . . .
H30 H -0.376407 0.440557 0.368411 0.127 Uiso 1 1 calc R U . . .
C32 C -0.3062(3) 0.40644(16) 0.4506(2) 0.145(3) Uani 1 1 d G . . . .
H32 H -0.352735 0.382948 0.462885 0.174 Uiso 1 1 calc R U . . .
C31 C -0.2224(3) 0.40703(16) 0.48873(16) 0.142(3) Uani 1 1 d G . . . .
H31 H -0.212936 0.383940 0.526602 0.170 Uiso 1 1 calc R U . . .
C33 C -0.1528(2) 0.44214(16) 0.47030(14) 0.1083(18) Uani 1 1 d G . . . .
H33 H -0.096807 0.442540 0.495845 0.130 Uiso 1 1 calc R U . . .
C34 C 0.2592(3) 0.750000 0.0174(3) 0.0591(14) Uani 1 2 d S T P . .
H34A H 0.219726 0.750000 0.052222 0.071 Uiso 1 2 calc R U P . .
H34B H 0.321286 0.750001 0.038165 0.071 Uiso 1 2 calc R U P . .
C35 C -0.2044(4) 0.750000 0.2251(3) 0.0602(15) Uani 1 2 d S T P . .
H35A H -0.141552 0.750000 0.216480 0.072 Uiso 1 2 calc R U P . .
H35B H -0.205499 0.750000 0.272641 0.072 Uiso 1 2 calc R U P . .
C36 C 0.0949(3) 0.750000 -0.1031(2) 0.0492(13) Uani 1 2 d S T P . .
H36 H 0.157917 0.750001 -0.113036 0.059 Uiso 1 2 calc R U P . .
C37 C 0.0377(4) 0.750000 -0.1681(3) 0.0675(16) Uani 1 2 d S T P . .
H37A H 0.048030 0.714304 -0.191432 0.101 Uiso 0.5 1 calc R U P . .
H37B H -0.025005 0.752419 -0.161166 0.101 Uiso 1 2 calc R U P . .
H37C H 0.053339 0.783277 -0.193632 0.101 Uiso 0.5 1 calc R U P . .
C38 C -0.2975(3) 0.750000 0.0707(3) 0.0491(13) Uani 1 2 d S T P . .
H38 H -0.335591 0.750000 0.106949 0.059 Uiso 1 2 calc R U P . .
C39 C -0.3623(4) 0.750000 0.0072(3) 0.0650(15) Uani 1 2 d S T P . .
H39A H -0.397280 0.785669 0.004592 0.098 Uiso 0.5 1 calc R U P . .
H39B H -0.328271 0.747642 -0.030028 0.098 Uiso 1 2 calc R U P . .
H39C H -0.402166 0.716689 0.007042 0.098 Uiso 0.5 1 calc R U P . .
C40 C 0.3494(4) 0.4469(3) 0.3698(3) 0.116(2) Uani 1 1 d . . . . .
H40 H 0.409638 0.434885 0.374799 0.140 Uiso 1 1 calc R U . . .
C41 C 0.3184(3) 0.4762(2) 0.3140(2) 0.0797(13) Uani 1 1 d . . . . .
C42 C 0.2305(3) 0.49457(19) 0.3071(2) 0.0730(12) Uani 1 1 d . . . . .
H42 H 0.207781 0.515516 0.269563 0.088 Uiso 1 1 calc R U . . .
C43 C 0.1748(3) 0.4824(2) 0.3553(3) 0.0785(13) Uani 1 1 d . . . . .
C44 C 0.2138(4) 0.4528(3) 0.4091(3) 0.109(2) Uani 1 1 d . . . . .
H44 H 0.177788 0.444621 0.442519 0.131 Uiso 1 1 calc R U . . .
C45 C 0.3788(4) 0.4888(2) 0.2611(3) 0.0815(14) Uani 1 1 d . . . . .
C46 C 0.0792(4) 0.5039(3) 0.3473(3) 0.094(2) Uani 1 1 d D . . . .
C47 C 0.5675(3) 0.70041(18) 0.2533(2) 0.0684(11) Uani 1 1 d . . . . .
H47 H 0.586325 0.664909 0.273153 0.082 Uiso 1 1 calc R U . . .
C48 C 0.5119(2) 0.69796(16) 0.19413(19) 0.0506(9) Uani 1 1 d . . . . .
C49 C 0.4848(3) 0.750000 0.1653(3) 0.0538(13) Uani 1 2 d S T P . .
H49 H 0.447365 0.750001 0.125504 0.065 Uiso 1 2 calc R U P . .
C50 C 0.4805(3) 0.6418(2) 0.1634(2) 0.0654(11) Uani 1 1 d . . . . .
C51 C -0.0681(4) 0.6408(2) 0.4252(4) 0.099(2) Uani 1 1 d . . . . .
C52 C -0.0718(5) 0.7002(3) 0.5300(3) 0.143(3) Uani 1 1 d . . . . .
H52 H -0.072997 0.664694 0.552582 0.171 Uiso 1 1 calc R U . . .
C53 C -0.0682(3) 0.69800(18) 0.4639(2) 0.0774(13) Uani 1 1 d . . . . .
C54 C -0.0655(4) 0.750000 0.4310(3) 0.0694(16) Uani 1 2 d S T P . .
H54 H -0.061840 0.750000 0.385775 0.083 Uiso 1 2 calc R U P . .
N1 N 0.27201(18) 0.55131(12) 0.02877(15) 0.0456(7) Uani 1 1 d . . . . .
N2 N 0.34516(17) 0.52590(11) 0.06158(14) 0.0437(7) Uani 1 1 d . . . . .
N3 N 0.4871(2) 0.46292(13) 0.10691(19) 0.0577(8) Uani 1 1 d . . . . .
N4 N -0.19964(19) 0.56908(13) 0.25047(14) 0.0508(7) Uani 1 1 d . . . . .
N5 N -0.1770(2) 0.53749(12) 0.30526(14) 0.0502(7) Uani 1 1 d . . . . .
N7 N 0.2997(3) 0.4344(3) 0.4178(3) 0.136(2) Uani 1 1 d . . . . .
N8 N 0.5961(4) 0.750000 0.2838(3) 0.0767(14) Uani 1 2 d S T P . .
N9 N -0.0738(8) 0.750000 0.5649(3) 0.173(4) Uani 1 2 d S T P . .
O1 O 0.05764(16) 0.54804(10) 0.05604(12) 0.0526(6) Uani 1 1 d . . . . .
O2 O -0.07185(16) 0.54866(10) 0.11221(12) 0.0537(6) Uani 1 1 d . . . . .
O3 O 0.24374(15) 0.69816(10) -0.02040(13) 0.0551(7) Uani 1 1 d . . . . .
O4 O -0.24729(16) 0.69809(10) 0.19818(12) 0.0560(7) Uani 1 1 d . . . . .
O5 O 0.4588(2) 0.47444(16) 0.26884(19) 0.1075(12) Uani 1 1 d . . . . .
O6 O 0.3408(2) 0.51690(16) 0.21182(17) 0.0903(10) Uani 1 1 d . . . . .
O7 O 0.5105(2) 0.59436(14) 0.18605(17) 0.0921(10) Uani 1 1 d . . . . .
O8 O 0.4309(6) 0.6467(3) 0.1072(3) 0.081(2) Uani 0.5 1 d . . P . .
O9 O 0.0384(2) 0.49712(17) 0.39806(19) 0.1101(12) Uani 1 1 d . . . . .
O10 O 0.0496(7) 0.5367(5) 0.3106(8) 0.117(4) Uani 0.5 1 d . . P . .
O11 O -0.0852(7) 0.5935(3) 0.4684(5) 0.104(4) Uani 0.5 1 d . . P . .
O12 O -0.0459(7) 0.6378(4) 0.3711(6) 0.087(3) Uani 0.5 1 d . . P . .
Zn1 Zn 0.42595(3) 0.53278(2) 0.15000(2) 0.05627(15) Uani 1 1 d . . . . .
Zn2 Zn -0.07578(3) 0.53718(2) 0.38189(2) 0.06300(16) Uani 1 1 d . . . . .
O8' O 0.4089(7) 0.6384(4) 0.1324(5) 0.091(3) Uiso 0.5 1 d . . P . .
O10' O 0.0427(8) 0.5196(5) 0.2882(4) 0.094(4) Uiso 0.5 1 d D . P . .
O11' O -0.0665(8) 0.5981(7) 0.4487(6) 0.103(4) Uiso 0.5 1 d . . P . .
O12' O -0.0822(10) 0.6439(8) 0.3692(10) 0.158(8) Uiso 0.5 1 d . . P . .

loop_
_atom_site_aniso_label
_atom_site_aniso_U_11
_atom_site_aniso_U_22
_atom_site_aniso_U_33
_atom_site_aniso_U_23
_atom_site_aniso_U_13
_atom_site_aniso_U_12
C1 0.050(2) 0.0301(17) 0.061(2) -0.0042(16) 0.0153(19) 0.0037(16)
C2 0.043(2) 0.0379(18) 0.058(2) -0.0047(17) 0.0097(18) 0.0074(16)
C3 0.0367(19) 0.0400(19) 0.067(2) -0.0093(18) 0.0160(18) -0.0004(16)
C4 0.046(2) 0.0353(17) 0.051(2) -0.0038(15) 0.0144(18) 0.0027(16)
C5 0.0405(19) 0.0409(18) 0.044(2) -0.0059(15) 0.0061(16) 0.0031(16)
C6 0.0408(19) 0.0307(17) 0.054(2) -0.0068(15) 0.0090(17) 0.0033(15)
C7 0.0409(18) 0.0335(17) 0.058(2) 0.0048(16) 0.0089(17) -0.0010(15)
C8 0.0440(19) 0.0363(18) 0.051(2) -0.0011(16) 0.0076(17) -0.0076(16)
C9 0.0379(17) 0.0359(17) 0.046(2) 0.0013(15) 0.0018(16) -0.0024(15)
C10 0.0383(18) 0.0375(18) 0.058(2) -0.0008(17) 0.0096(18) -0.0024(15)
C11 0.0426(19) 0.0449(19) 0.052(2) 0.0002(17) 0.0101(18) -0.0048(17)
C12 0.0454(19) 0.0415(19) 0.046(2) 0.0061(16) 0.0070(17) -0.0077(16)
C13 0.057(2) 0.050(2) 0.066(3) 0.0102(19) 0.005(2) 0.0086(19)
C14 0.0446(19) 0.0436(19) 0.050(2) -0.0060(16) 0.0026(17) -0.0047(16)
C15 0.056(2) 0.055(2) 0.059(2) -0.0072(18) 0.012(2) -0.0077(19)
C16 0.044(2) 0.0436(19) 0.064(2) -0.0065(18) 0.0079(19) 0.0079(17)
C17 0.045(2) 0.062(2) 0.056(2) 0.0119(19) 0.0078(18) -0.0068(19)
C18 0.045(2) 0.071(3) 0.116(4) -0.001(3) -0.004(3) 0.008(2)
C19 0.054(3) 0.061(3) 0.150(5) -0.005(3) 0.003(3) 0.014(2)
C20 0.052(3) 0.048(2) 0.145(5) -0.005(3) 0.024(3) 0.007(2)
C21 0.050(2) 0.043(2) 0.112(4) -0.007(2) 0.024(2) 0.0027(19)
C22 0.041(2) 0.0388(19) 0.081(3) 0.0102(19) 0.019(2) -0.0014(17)
C23 0.0329(18) 0.0374(18) 0.070(3) 0.0018(18) 0.0134(19) -0.0017(15)
C24 0.056(2) 0.052(2) 0.073(3) -0.013(2) 0.017(2) 0.0057(19)
C25 0.050(2) 0.052(2) 0.055(2) -0.0076(18) 0.0058(19) 0.0035(18)
C26 0.048(2) 0.076(3) 0.060(3) 0.010(2) 0.002(2) -0.006(2)
C27 0.047(2) 0.076(3) 0.075(3) 0.009(2) 0.014(2) -0.014(2)
C28 0.055(2) 0.053(2) 0.058(2) 0.0111(19) 0.018(2) -0.0060(19)
N6 0.104(3) 0.069(2) 0.055(2) 0.0176(18) 0.017(2) -0.005(2)
C29 0.072(3) 0.066(3) 0.077(3) 0.011(2) 0.019(3) -0.008(2)
C30 0.115(4) 0.099(4) 0.108(4) 0.020(3) 0.034(4) -0.034(3)
C32 0.177(7) 0.137(6) 0.128(6) 0.060(5) 0.045(5) -0.044(5)
C31 0.178(7) 0.142(6) 0.108(5) 0.053(4) 0.027(5) -0.036(6)
C33 0.145(5) 0.101(4) 0.074(4) 0.028(3) -0.009(3) -0.009(4)
C34 0.038(3) 0.052(3) 0.086(4) 0.000 0.003(3) 0.000
C35 0.070(4) 0.066(4) 0.046(3) 0.000 0.012(3) 0.000
C36 0.053(3) 0.046(3) 0.050(3) 0.000 0.015(3) 0.000
C37 0.089(4) 0.060(3) 0.053(4) 0.000 0.010(3) 0.000
C38 0.043(3) 0.042(3) 0.065(3) 0.000 0.018(3) 0.000
C39 0.049(3) 0.059(3) 0.081(4) 0.000 -0.018(3) 0.000
C40 0.085(4) 0.153(5) 0.118(5) 0.064(4) 0.037(4) 0.048(4)
C41 0.057(3) 0.095(3) 0.090(4) 0.014(3) 0.021(3) 0.007(2)
C42 0.064(3) 0.072(3) 0.084(3) 0.009(2) 0.012(3) 0.002(2)
C43 0.071(3) 0.071(3) 0.097(4) 0.006(3) 0.028(3) 0.010(2)
C44 0.097(4) 0.119(4) 0.120(5) 0.036(4) 0.055(4) 0.026(4)
C45 0.072(3) 0.088(3) 0.087(4) 0.002(3) 0.018(3) -0.010(3)
C46 0.072(4) 0.073(4) 0.146(6) -0.026(4) 0.050(4) -0.009(3)
C47 0.068(3) 0.059(3) 0.076(3) 0.012(2) -0.001(2) 0.007(2)
C48 0.0390(19) 0.051(2) 0.061(2) -0.0027(19) 0.0004(19) -0.0019(17)
C49 0.046(3) 0.059(3) 0.055(3) 0.000 -0.003(3) 0.000
C50 0.045(2) 0.067(3) 0.084(4) -0.007(3) 0.007(2) -0.001(2)
C51 0.082(4) 0.048(3) 0.164(7) 0.007(4) 0.008(4) 0.006(3)
C52 0.250(9) 0.080(4) 0.102(5) 0.019(4) 0.037(5) 0.001(5)
C53 0.108(4) 0.057(3) 0.069(3) 0.001(2) 0.015(3) 0.003(3)
C54 0.089(4) 0.064(4) 0.055(4) 0.000 0.009(3) 0.000
N1 0.0384(16) 0.0403(15) 0.0593(19) 0.0012(14) 0.0102(15) 0.0062(13)
N2 0.0333(14) 0.0362(15) 0.0621(19) -0.0012(14) 0.0083(14) 0.0017(12)
N3 0.0329(16) 0.0521(19) 0.087(3) 0.0037(18) 0.0035(17) 0.0035(14)
N4 0.0458(17) 0.0556(18) 0.0505(18) 0.0128(15) 0.0032(15) -0.0024(15)
N5 0.0514(18) 0.0501(17) 0.0488(18) 0.0134(14) 0.0052(15) -0.0014(14)
N7 0.102(4) 0.183(5) 0.127(4) 0.080(4) 0.034(3) 0.047(4)
N8 0.091(4) 0.061(3) 0.072(4) 0.000 -0.018(3) 0.000
N9 0.340(14) 0.111(6) 0.071(5) 0.000 0.038(6) 0.000
O1 0.0542(15) 0.0396(13) 0.0652(16) 0.0058(12) 0.0123(13) 0.0097(11)
O2 0.0467(14) 0.0407(13) 0.0739(17) 0.0114(12) 0.0076(13) 0.0038(11)
O3 0.0364(13) 0.0472(14) 0.0827(18) -0.0027(13) 0.0117(13) 0.0030(11)
O4 0.0612(16) 0.0534(15) 0.0572(16) -0.0018(12) 0.0232(14) -0.0041(13)
O5 0.061(2) 0.126(3) 0.141(3) 0.028(2) 0.036(2) 0.0151(19)
O6 0.073(2) 0.120(3) 0.080(2) 0.009(2) 0.0152(19) -0.001(2)
O7 0.089(2) 0.0570(19) 0.122(3) 0.0018(18) -0.022(2) -0.0041(17)
O8 0.107(6) 0.082(5) 0.050(4) -0.013(3) -0.009(4) -0.033(4)
O9 0.079(2) 0.123(3) 0.134(3) -0.019(2) 0.041(2) 0.007(2)
O10 0.057(5) 0.105(8) 0.184(11) -0.034(8) -0.006(6) 0.026(5)
O11 0.131(7) 0.035(3) 0.163(9) 0.019(4) 0.094(7) 0.005(3)
O12 0.096(7) 0.081(5) 0.084(6) -0.057(4) 0.014(5) 0.003(5)
Zn1 0.0423(2) 0.0522(3) 0.0737(3) -0.0022(2) 0.0041(2) 0.0015(2)
Zn2 0.0656(3) 0.0648(3) 0.0574(3) 0.0069(2) 0.0018(2) 0.0020(2)

loop_
_atom_type_symbol
_atom_type_description
_atom_type_scat_dispersion_real
_atom_type_scat_dispersion_imag
_atom_type_scat_source
C C 0.0033 0.0016 'International Tables Vol C Tables 4.2.6.8 and 6.1.1.4'
H H 0.0000 0.0000 'International Tables Vol C Tables 4.2.6.8 and 6.1.1.4'
N N 0.0061 0.0033 'International Tables Vol C Tables 4.2.6.8 and 6.1.1.4'
O O 0.0106 0.0060 'International Tables Vol C Tables 4.2.6.8 and 6.1.1.4'
Zn Zn 0.2839 1.4301 'International Tables Vol C Tables 4.2.6.8 and 6.1.1.4'

loop_
_geom_angle_atom_site_label_1
_geom_angle_atom_site_label_2
_geom_angle_atom_site_label_3
_geom_angle
_geom_angle_site_symmetry_1
_geom_angle_site_symmetry_3
_geom_angle_publ_flag
C6 C1 C2 122.7(3) . . ?
C6 C1 O1 120.7(3) . . ?
C2 C1 O1 116.5(3) . . ?
C1 C2 C3 117.5(3) . . ?
C1 C2 C16 120.4(3) . . ?
C3 C2 C16 122.1(3) . . ?
C4 C3 C2 122.4(3) . . ?
C4 C3 O3 120.3(3) . . ?
C2 C3 O3 117.3(3) . . ?
C3 C4 C5 117.1(3) . . ?
C3 C4 C36 121.1(3) . . ?
C5 C4 C36 121.8(4) . . ?
C4 C5 C6 123.3(3) . . ?
C4 C5 H5 118.3 . . ?
C6 C5 H5 118.3 . . ?
C1 C6 C5 117.1(3) . . ?
C1 C6 C14 120.2(3) . . ?
C5 C6 C14 122.7(3) . . ?
C12 C7 C8 122.6(3) . . ?
C12 C7 O2 118.0(3) . . ?
C8 C7 O2 119.3(3) . . ?
C9 C8 C7 116.7(3) . . ?
C9 C8 C14 124.1(3) . . ?
C7 C8 C14 119.2(3) . . ?
C8 C9 C10 123.5(3) . . ?
C8 C9 H9 118.3 . . ?
C10 C9 H9 118.3 . . ?
C9 C10 C11 117.2(3) . . ?
C9 C10 C38 122.3(3) . . ?
C11 C10 C38 120.3(3) . . ?
C12 C11 O4 117.2(3) . . ?
C12 C11 C10 121.8(3) . . ?
O4 C11 C10 120.8(3) . . ?
C7 C12 C11 118.2(3) . . ?
C7 C12 C17 121.1(3) . . ?
C11 C12 C17 120.6(3) . . ?
O2 C13 O1 112.6(3) . . ?
O2 C13 H13A 109.1 . . ?
O1 C13 H13A 109.1 . . ?
O2 C13 H13B 109.1 . . ?
O1 C13 H13B 109.1 . . ?
H13A C13 H13B 107.8 . . ?
C8 C14 C15 113.1(3) . . ?
C8 C14 C6 107.6(3) . . ?
C15 C14 C6 113.5(3) . . ?
C14 C15 H15A 109.5 . . ?
C14 C15 H15B 109.5 . . ?
H15A C15 H15B 109.5 . . ?
C14 C15 H15C 109.5 . . ?
H15A C15 H15C 109.5 . . ?
H15B C15 H15C 109.5 . . ?
N1 C16 C2 111.0(3) . . ?
N1 C16 H16A 109.4 . . ?
C2 C16 H16A 109.4 . . ?
N1 C16 H16B 109.4 . . ?
C2 C16 H16B 109.4 . . ?
H16A C16 H16B 108.0 . . ?
N4 C17 C12 112.0(3) . . ?
N4 C17 H17A 109.2 . . ?
C12 C17 H17A 109.2 . . ?
N4 C17 H17B 109.2 . . ?
C12 C17 H17B 109.2 . . ?
H17A C17 H17B 107.9 . . ?
N3 C18 C19 123.1(5) . . ?
N3 C18 H18 118.4 . . ?
C19 C18 H18 118.4 . . ?
C20 C19 C18 119.2(5) . . ?
C20 C19 H19 120.4 . . ?
C18 C19 H19 120.4 . . ?
C19 C20 C21 119.8(4) . . ?
C19 C20 H20 120.1 . . ?
C21 C20 H20 120.1 . . ?
C22 C21 C20 118.1(5) . . ?
C22 C21 H21 120.9 . . ?
C20 C21 H21 120.9 . . ?
N3 C22 C21 121.9(4) . . ?
N3 C22 C23 115.0(3) . . ?
C21 C22 C23 123.0(4) . . ?
N2 C23 C24 109.6(3) . . ?
N2 C23 C22 117.5(4) . . ?
C24 C23 C22 132.9(3) . . ?
C25 C24 C23 105.2(3) . . ?
C25 C24 H24 127.4 . . ?
C23 C24 H24 127.4 . . ?
N1 C25 C24 108.0(4) . . ?
N1 C25 H25 126.0 . . ?
C24 C25 H25 126.0 . . ?
N4 C26 C27 107.4(4) . . ?
N4 C26 H26 126.3 . . ?
C27 C26 H26 126.3 . . ?
C26 C27 C28 105.5(3) . . ?
C26 C27 H27 127.3 . . ?
C28 C27 H27 127.3 . . ?
N5 C28 C27 110.9(3) . . ?
N5 C28 C29 117.6(3) . . ?
C27 C28 C29 131.4(3) . . ?
C29 N6 C33 120.0 . . ?
C29 N6 Zn2 113.87(17) . . ?
C33 N6 Zn2 125.93(17) . . ?
C30 C29 N6 120.0 . . ?
C30 C29 C28 126.5(3) . . ?
N6 C29 C28 113.5(3) . . ?
C29 C30 C32 120.0 . . ?
C29 C30 H30 120.0 . . ?
C32 C30 H30 120.0 . . ?
C31 C32 C30 120.0 . . ?
C31 C32 H32 120.0 . . ?
C30 C32 H32 120.0 . . ?
C32 C31 C33 120.0 . . ?
C32 C31 H31 120.0 . . ?
C33 C31 H31 120.0 . . ?
C31 C33 N6 120.0 . . ?
C31 C33 H33 120.0 . . ?
N6 C33 H33 120.0 . . ?
O3 C34 O3 113.0(5) 4_575 . ?
O3 C34 H34A 109.0 4_575 . ?
O3 C34 H34A 109.0 . . ?
O3 C34 H34B 109.0 4_575 . ?
O3 C34 H34B 109.0 . . ?
H34A C34 H34B 107.8 . . ?
O4 C35 O4 112.2(5) . 4_575 ?
O4 C35 H35A 109.2 . . ?
O4 C35 H35A 109.2 4_575 . ?
O4 C35 H35B 109.2 . . ?
O4 C35 H35B 109.2 4_575 . ?
H35A C35 H35B 107.9 . . ?
C37 C36 C4 114.3(3) . 4_575 ?
C37 C36 C4 114.3(3) . . ?
C4 C36 C4 109.2(4) 4_575 . ?
C37 C36 H36 106.1 . . ?
C4 C36 H36 106.1 4_575 . ?
C4 C36 H36 106.1 . . ?
C36 C37 H37A 109.5 . . ?
C36 C37 H37B 109.5 . . ?
H37A C37 H37B 109.5 . . ?
C36 C37 H37C 109.5 . . ?
H37A C37 H37C 109.5 . . ?
H37B C37 H37C 109.5 . . ?
C36 C37 H37A 109.47(12) . 4_575 ?
H37A C37 H37A 115.0 . 4_575 ?
H37B C37 H37A 103.7 . 4_575 ?
H37C C37 H37A 6.6 . 4_575 ?
C36 C37 H37B 109.5(3) . 4_575 ?
H37A C37 H37B 103.7 . 4_575 ?
H37B C37 H37B 6.5 . 4_575 ?
H37C C37 H37B 115.0 . 4_575 ?
H37A C37 H37B 109.5 4_575 4_575 ?
C36 C37 H37C 109.47(15) . 4_575 ?
H37A C37 H37C 6.5 . 4_575 ?
H37B C37 H37C 115.0 . 4_575 ?
H37C C37 H37C 103.7 . 4_575 ?
H37A C37 H37C 109.5 4_575 4_575 ?
H37B C37 H37C 109.5 4_575 4_575 ?
C10 C38 C10 108.9(4) . 4_575 ?
C10 C38 C39 114.5(3) . . ?
C10 C38 C39 114.5(3) 4_575 . ?
C10 C38 H38 106.1 . . ?
C10 C38 H38 106.1 4_575 . ?
C39 C38 H38 106.1 . . ?
C38 C39 H39A 109.5 . . ?
C38 C39 H39B 109.5 . . ?
H39A C39 H39B 109.5 . . ?
C38 C39 H39C 109.5 . . ?
H39A C39 H39C 109.5 . . ?
H39B C39 H39C 109.5 . . ?
C38 C39 H39A 109.47(12) . 4_575 ?
H39A C39 H39A 114.9 . 4_575 ?
H39B C39 H39A 103.8 . 4_575 ?
H39C C39 H39A 6.4 . 4_575 ?
C38 C39 H39B 109.5(3) . 4_575 ?
H39A C39 H39B 103.8 . 4_575 ?
H39B C39 H39B 6.4 . 4_575 ?
H39C C39 H39B 114.9 . 4_575 ?
H39A C39 H39B 109.5 4_575 4_575 ?
C38 C39 H39C 109.47(14) . 4_575 ?
H39A C39 H39C 6.4 . 4_575 ?
H39B C39 H39C 114.9 . 4_575 ?
H39C C39 H39C 103.9 . 4_575 ?
H39A C39 H39C 109.5 4_575 4_575 ?
H39B C39 H39C 109.5 4_575 4_575 ?
N7 C40 C41 124.2(5) . . ?
N7 C40 H40 117.9 . . ?
C41 C40 H40 117.9 . . ?
C40 C41 C42 117.9(4) . . ?
C40 C41 C45 121.4(5) . . ?
C42 C41 C45 120.7(5) . . ?
C41 C42 C43 120.6(5) . . ?
C41 C42 H42 119.7 . . ?
C43 C42 H42 119.7 . . ?
C44 C43 C42 116.0(4) . . ?
C44 C43 C46 124.1(5) . . ?
C42 C43 C46 119.8(5) . . ?
N7 C44 C43 125.0(5) . . ?
N7 C44 H44 117.5 . . ?
C43 C44 H44 117.5 . . ?
O5 C45 O6 125.0(4) . . ?
O5 C45 C41 120.4(5) . . ?
O6 C45 C41 114.5(5) . . ?
O10 C46 O9 116.2(9) . . ?
O10 C46 O10' 27.0(9) . . ?
O9 C46 O10' 126.6(7) . . ?
O10 C46 C43 126.3(8) . . ?
O9 C46 C43 114.2(6) . . ?
O10' C46 C43 118.5(6) . . ?
O10 C46 Zn2 72.0(7) . . ?
O9 C46 Zn2 44.9(2) . . ?
O10' C46 Zn2 83.3(6) . . ?
C43 C46 Zn2 158.1(5) . . ?
N8 C47 C48 124.6(4) . . ?
N8 C47 H47 117.7 . . ?
C48 C47 H47 117.7 . . ?
C49 C48 C47 117.4(4) . . ?
C49 C48 C50 120.3(4) . . ?
C47 C48 C50 122.3(4) . . ?
C48 C49 C48 120.6(5) 4_575 . ?
C48 C49 H49 119.7 4_575 . ?
C48 C49 H49 119.7 . . ?
O8' C50 O7 114.1(6) . . ?
O8' C50 O8 30.9(5) . . ?
O7 C50 O8 123.4(5) . . ?
O8' C50 C48 120.6(6) . . ?
O7 C50 C48 120.8(4) . . ?
O8 C50 C48 115.1(5) . . ?
O11' C51 O12' 119.6(13) . . ?
O11' C51 O12 111.5(10) . . ?
O12' C51 O12 27.5(10) . . ?
O11' C51 O11 18.0(8) . . ?
O12' C51 O11 129.7(11) . . ?
O12 C51 O11 128.1(8) . . ?
O11' C51 C53 122.4(10) . . ?
O12' C51 C53 117.1(10) . . ?
O12 C51 C53 123.2(7) . . ?
O11 C51 C53 108.1(6) . . ?
O11' C51 Zn2 46.7(7) . . ?
O12' C51 Zn2 73.2(10) . . ?
O12 C51 Zn2 68.0(5) . . ?
O11 C51 Zn2 60.6(4) . . ?
C53 C51 Zn2 168.7(5) . . ?
N9 C52 C53 124.6(6) . . ?
N9 C52 H52 117.7 . . ?
C53 C52 H52 117.7 . . ?
C52 C53 C54 117.6(5) . . ?
C52 C53 C51 123.4(5) . . ?
C54 C53 C51 118.9(5) . . ?
C53 C54 C53 120.4(6) 4_575 . ?
C53 C54 H54 119.8 4_575 . ?
C53 C54 H54 119.8 . . ?
C25 N1 N2 110.7(3) . . ?
C25 N1 C16 131.5(3) . . ?
N2 N1 C16 117.8(3) . . ?
C23 N2 N1 106.5(3) . . ?
C23 N2 Zn1 113.6(2) . . ?
N1 N2 Zn1 139.9(2) . . ?
C22 N3 C18 117.9(4) . . ?
C22 N3 Zn1 114.7(2) . . ?
C18 N3 Zn1 127.4(3) . . ?
N5 N4 C26 111.1(3) . . ?
N5 N4 C17 117.9(3) . . ?
C26 N4 C17 131.0(3) . . ?
C28 N5 N4 105.1(3) . . ?
C28 N5 Zn2 114.7(2) . . ?
N4 N5 Zn2 137.2(2) . . ?
C40 N7 C44 116.1(5) . . ?
C47 N8 C47 115.4(5) . 4_575 ?
C52 N9 C52 115.2(7) 4_575 . ?
C1 O1 C13 115.9(2) . . ?
C7 O2 C13 116.5(3) . . ?
C34 O3 C3 115.8(3) . . ?
C11 O4 C35 116.4(3) . . ?
C45 O6 Zn1 110.3(3) . . ?
C50 O7 Zn1 107.0(3) . . ?
O8' O8 C50 64.8(12) . . ?
C46 O9 Zn2 107.4(4) . . ?
O10' O10 C46 95.7(18) . . ?
O10' O10 Zn2 112(2) . . ?
C46 O10 Zn2 82.9(9) . . ?
O11' O11 C51 40(2) . . ?
O11' O11 Zn2 54(2) . . ?
C51 O11 Zn2 84.8(5) . . ?
O12' O12 C51 71(3) . . ?
O12' O12 Zn2 93(3) . . ?
C51 O12 Zn2 83.9(7) . . ?
O6 Zn1 O7 109.24(15) . . ?
O6 Zn1 N2 101.45(13) . . ?
O7 Zn1 N2 131.82(13) . . ?
O6 Zn1 N3 119.25(14) . . ?
O7 Zn1 N3 114.20(13) . . ?
N2 Zn1 N3 79.09(12) . . ?
O6 Zn1 O8' 102.5(2) . . ?
O7 Zn1 O8' 53.5(3) . . ?
N2 Zn1 O8' 84.5(3) . . ?
N3 Zn1 O8' 137.3(2) . . ?
O9 Zn2 O11' 103.1(4) . . ?
O9 Zn2 N5 133.84(14) . . ?
O11' Zn2 N5 121.5(4) . . ?
O9 Zn2 N6 103.17(14) . . ?
O11' Zn2 N6 104.4(4) . . ?
N5 Zn2 N6 77.96(11) . . ?
O9 Zn2 O11 105.9(3) . . ?
O11' Zn2 O11 12.6(4) . . ?
N5 Zn2 O11 120.2(3) . . ?
N6 Zn2 O11 91.8(2) . . ?
O9 Zn2 O12 107.7(3) . . ?
O11' Zn2 O12 51.0(5) . . ?
N5 Zn2 O12 93.2(3) . . ?
N6 Zn2 O12 144.0(3) . . ?
O11 Zn2 O12 62.4(3) . . ?
O9 Zn2 O12' 120.8(4) . . ?
O11' Zn2 O12' 50.4(6) . . ?
N5 Zn2 O12' 84.2(4) . . ?
N6 Zn2 O12' 132.0(4) . . ?
O11 Zn2 O12' 60.0(5) . . ?
O12 Zn2 O12' 13.1(5) . . ?
O9 Zn2 O10 52.6(3) . . ?
O11' Zn2 O10 114.6(4) . . ?
N5 Zn2 O10 95.1(3) . . ?
N6 Zn2 O10 137.3(3) . . ?
O11 Zn2 O10 126.3(4) . . ?
O12 Zn2 O10 77.7(3) . . ?
O12' Zn2 O10 88.1(5) . . ?
O9 Zn2 C51 112.31(18) . . ?
O11' Zn2 C51 23.9(4) . . ?
N5 Zn2 C51 105.41(18) . . ?
N6 Zn2 C51 120.87(18) . . ?
O11 Zn2 C51 34.5(3) . . ?
O12 Zn2 C51 28.1(3) . . ?
O12' Zn2 C51 26.5(5) . . ?
O10 Zn2 C51 101.7(3) . . ?
O9 Zn2 C46 27.75(18) . . ?
O11' Zn2 C46 113.9(4) . . ?
N5 Zn2 C46 113.10(17) . . ?
N6 Zn2 C46 121.41(15) . . ?
O11 Zn2 C46 121.8(3) . . ?
O12 Zn2 C46 94.3(3) . . ?
O12' Zn2 C46 106.6(4) . . ?
O10 Zn2 C46 25.1(3) . . ?
C51 Zn2 C46 111.23(18) . . ?
O8 O8' C50 84.3(14) . . ?
O8 O8' Zn1 109.8(13) . . ?
C50 O8' Zn1 85.0(6) . . ?
O10 O10' C46 57.3(16) . . ?
O11 O11' C51 122(3) . . ?
O11 O11' Zn2 113(3) . . ?
C51 O11' Zn2 109.4(9) . . ?
O12 O12' C51 81(3) . . ?
O12 O12' Zn2 74(2) . . ?
C51 O12' Zn2 80.3(10) . . ?

loop_
_geom_bond_atom_site_label_1
_geom_bond_atom_site_label_2
_geom_bond_distance
_geom_bond_site_symmetry_2
_geom_bond_publ_flag
C1 C6 1.367(5) . ?
C1 C2 1.388(5) . ?
C1 O1 1.396(4) . ?
C2 C3 1.389(5) . ?
C2 C16 1.496(5) . ?
C3 C4 1.378(5) . ?
C3 O3 1.412(4) . ?
C4 C5 1.379(4) . ?
C4 C36 1.514(4) . ?
C5 C6 1.388(4) . ?
C5 H5 0.9300 . ?
C6 C14 1.521(4) . ?
C7 C12 1.373(4) . ?
C7 C8 1.393(5) . ?
C7 O2 1.394(4) . ?
C8 C9 1.377(4) . ?
C8 C14 1.511(4) . ?
C9 C10 1.379(4) . ?
C9 H9 0.9300 . ?
C10 C11 1.392(5) . ?
C10 C38 1.515(4) . ?
C11 C12 1.382(5) . ?
C11 O4 1.385(4) . ?
C12 C17 1.509(5) . ?
C13 O2 1.406(4) . ?
C13 O1 1.415(4) . ?
C13 H13A 0.9700 . ?
C13 H13B 0.9700 . ?
C14 C15 1.513(5) . ?
C15 H15A 0.9600 . ?
C15 H15B 0.9600 . ?
C15 H15C 0.9600 . ?
C16 N1 1.475(4) . ?
C16 H16A 0.9700 . ?
C16 H16B 0.9700 . ?
C17 N4 1.471(4) . ?
C17 H17A 0.9700 . ?
C17 H17B 0.9700 . ?
C18 N3 1.340(5) . ?
C18 C19 1.358(6) . ?
C18 H18 0.9300 . ?
C19 C20 1.328(6) . ?
C19 H19 0.9300 . ?
C20 C21 1.387(6) . ?
C20 H20 0.9300 . ?
C21 C22 1.383(5) . ?
C21 H21 0.9300 . ?
C22 N3 1.321(5) . ?
C22 C23 1.453(5) . ?
C23 N2 1.331(4) . ?
C23 C24 1.382(5) . ?
C24 C25 1.368(5) . ?
C24 H24 0.9300 . ?
C25 N1 1.320(4) . ?
C25 H25 0.9300 . ?
C26 N4 1.340(5) . ?
C26 C27 1.356(5) . ?
C26 H26 0.9300 . ?
C27 C28 1.366(5) . ?
C27 H27 0.9300 . ?
C28 N5 1.337(4) . ?
C28 C29 1.417(4) . ?
N6 C29 1.3900 . ?
N6 C33 1.3900 . ?
N6 Zn2 2.084(2) . ?
C29 C30 1.3900 . ?
C30 C32 1.3900 . ?
C30 H30 0.9300 . ?
C32 C31 1.3900 . ?
C32 H32 0.9300 . ?
C31 C33 1.3900 . ?
C31 H31 0.9300 . ?
C33 H33 0.9300 . ?
C34 O3 1.410(4) 4_575 ?
C34 O3 1.410(4) . ?
C34 H34A 0.9700 . ?
C34 H34B 0.9700 . ?
C35 O4 1.419(4) . ?
C35 O4 1.419(4) 4_575 ?
C35 H35A 0.9700 . ?
C35 H35B 0.9700 . ?
C36 C37 1.490(7) . ?
C36 H36 0.9800 . ?
C37 H37A 0.9600 . ?
C37 H37B 0.9600 . ?
C37 H37C 0.9600 . ?
C37 H37A 0.9600 4_575 ?
C37 H37B 0.9600 4_575 ?
C37 H37C 0.9600 4_575 ?
C38 C39 1.522(7) . ?
C38 H38 0.9800 . ?
C39 H39A 0.9600 . ?
C39 H39B 0.9600 . ?
C39 H39C 0.9600 . ?
C39 H39A 0.9600 4_575 ?
C39 H39B 0.9601 4_575 ?
C39 H39C 0.9600 4_575 ?
C40 N7 1.322(6) . ?
C40 C41 1.352(6) . ?
C40 H40 0.9300 . ?
C41 C42 1.362(6) . ?
C41 C45 1.507(6) . ?
C42 C43 1.382(6) . ?
C42 H42 0.9300 . ?
C43 C44 1.360(7) . ?
C43 C46 1.493(7) . ?
C44 N7 1.335(7) . ?
C44 H44 0.9300 . ?
C45 O5 1.224(6) . ?
C45 O6 1.267(6) . ?
C46 O10 1.109(13) . ?
C46 O9 1.266(6) . ?
C46 O10' 1.311(8) . ?
C46 Zn2 2.596(5) . ?
C47 N8 1.331(5) . ?
C47 C48 1.382(5) . ?
C47 H47 0.9300 . ?
C48 C49 1.359(4) . ?
C48 C50 1.472(5) . ?
C49 H49 0.9300 . ?
C50 O8' 1.176(11) . ?
C50 O7 1.235(5) . ?
C50 O8 1.294(8) . ?
C51 O11' 1.079(13) . ?
C51 O12' 1.14(2) . ?
C51 O12 1.187(12) . ?
C51 O11 1.428(11) . ?
C51 C53 1.519(7) . ?
C51 Zn2 2.508(6) . ?
C52 N9 1.337(7) . ?
C52 C53 1.354(7) . ?
C52 H52 0.9300 . ?
C53 C54 1.359(5) . ?
C54 H54 0.9300 . ?
N1 N2 1.339(4) . ?
N2 Zn1 2.053(3) . ?
N3 Zn1 2.071(3) . ?
N4 N5 1.337(4) . ?
N5 Zn2 2.040(3) . ?
O6 Zn1 1.918(3) . ?
O7 Zn1 1.964(3) . ?
O8 O8' 0.668(9) . ?
O9 Zn2 1.919(4) . ?
O10 O10' 0.598(17) . ?
O10 Zn2 2.488(13) . ?
O11 O11' 0.523(13) . ?
O11 Zn2 2.195(10) . ?
O12 O12' 0.55(2) . ?
O12 Zn2 2.340(9) . ?
Zn1 O8' 2.433(9) . ?
Zn2 O11' 1.935(13) . ?
Zn2 O12' 2.436(17) . ?

loop_
_geom_hbond_atom_site_label_D
_geom_hbond_atom_site_label_H
_geom_hbond_atom_site_label_A
_geom_hbond_distance_DH
_geom_hbond_distance_HA
_geom_hbond_distance_DA
_geom_hbond_angle_DHA
_geom_hbond_site_symmetry_A
_geom_hbond_publ_flag
C16 H16A O8 0.97 2.42 3.238(9) 141.7 . yes
C17 H17A O10 0.97 2.59 3.366(11) 137.5 . yes
C17 H17B O12 0.97 2.50 3.195(11) 128.3 . yes
C26 H26 O7 0.93 2.53 3.098(5) 119.5 1_455 yes
C27 H27 O5 0.93 2.50 3.430(5) 174.8 1_455 yes
C33 H33 O9 0.93 2.62 3.308(5) 131.1 3_566 yes

loop_
_geom_torsion_atom_site_label_1
_geom_torsion_atom_site_label_2
_geom_torsion_atom_site_label_3
_geom_torsion_atom_site_label_4
_geom_torsion
_geom_torsion_site_symmetry_1
_geom_torsion_site_symmetry_2
_geom_torsion_site_symmetry_3
_geom_torsion_site_symmetry_4
_geom_torsion_publ_flag
C6 C1 C2 C3 2.0(5) . . . . ?
O1 C1 C2 C3 178.2(3) . . . . ?
C6 C1 C2 C16 179.8(3) . . . . ?
O1 C1 C2 C16 -4.1(4) . . . . ?
C1 C2 C3 C4 -2.3(5) . . . . ?
C16 C2 C3 C4 180.0(3) . . . . ?
C1 C2 C3 O3 -179.9(3) . . . . ?
C16 C2 C3 O3 2.5(5) . . . . ?
C2 C3 C4 C5 1.7(5) . . . . ?
O3 C3 C4 C5 179.1(3) . . . . ?
C2 C3 C4 C36 178.9(3) . . . . ?
O3 C3 C4 C36 -3.6(5) . . . . ?
C3 C4 C5 C6 -0.7(5) . . . . ?
C36 C4 C5 C6 -177.9(3) . . . . ?
C2 C1 C6 C5 -1.1(5) . . . . ?
O1 C1 C6 C5 -177.1(3) . . . . ?
C2 C1 C6 C14 -178.3(3) . . . . ?
O1 C1 C6 C14 5.7(5) . . . . ?
C4 C5 C6 C1 0.4(5) . . . . ?
C4 C5 C6 C14 177.5(3) . . . . ?
C12 C7 C8 C9 -0.4(5) . . . . ?
O2 C7 C8 C9 176.3(3) . . . . ?
C12 C7 C8 C14 176.8(3) . . . . ?
O2 C7 C8 C14 -6.5(5) . . . . ?
C7 C8 C9 C10 -0.7(5) . . . . ?
C14 C8 C9 C10 -177.7(3) . . . . ?
C8 C9 C10 C11 2.4(5) . . . . ?
C8 C9 C10 C38 177.8(3) . . . . ?
C9 C10 C11 C12 -3.2(5) . . . . ?
C38 C10 C11 C12 -178.6(3) . . . . ?
C9 C10 C11 O4 -178.5(3) . . . . ?
C38 C10 C11 O4 6.1(5) . . . . ?
C8 C7 C12 C11 -0.3(5) . . . . ?
O2 C7 C12 C11 -177.0(3) . . . . ?
C8 C7 C12 C17 -176.4(3) . . . . ?
O2 C7 C12 C17 6.9(5) . . . . ?
O4 C11 C12 C7 177.7(3) . . . . ?
C10 C11 C12 C7 2.2(5) . . . . ?
O4 C11 C12 C17 -6.2(5) . . . . ?
C10 C11 C12 C17 178.3(3) . . . . ?
C9 C8 C14 C15 -34.0(4) . . . . ?
C7 C8 C14 C15 149.0(3) . . . . ?
C9 C8 C14 C6 92.2(4) . . . . ?
C7 C8 C14 C6 -84.8(4) . . . . ?
C1 C6 C14 C8 86.1(4) . . . . ?
C5 C6 C14 C8 -90.9(4) . . . . ?
C1 C6 C14 C15 -148.0(3) . . . . ?
C5 C6 C14 C15 35.0(4) . . . . ?
C1 C2 C16 N1 87.6(4) . . . . ?
C3 C2 C16 N1 -94.8(4) . . . . ?
C7 C12 C17 N4 -104.6(4) . . . . ?
C11 C12 C17 N4 79.4(4) . . . . ?
N3 C18 C19 C20 -1.1(7) . . . . ?
C18 C19 C20 C21 1.4(7) . . . . ?
C19 C20 C21 C22 -0.4(6) . . . . ?
C20 C21 C22 N3 -1.1(5) . . . . ?
C20 C21 C22 C23 -179.4(3) . . . . ?
N3 C22 C23 N2 1.1(4) . . . . ?
C21 C22 C23 N2 179.5(3) . . . . ?
N3 C22 C23 C24 -178.6(3) . . . . ?
C21 C22 C23 C24 -0.2(6) . . . . ?
N2 C23 C24 C25 0.2(4) . . . . ?
C22 C23 C24 C25 179.9(3) . . . . ?
C23 C24 C25 N1 -0.2(4) . . . . ?
N4 C26 C27 C28 0.1(5) . . . . ?
C26 C27 C28 N5 0.0(5) . . . . ?
C26 C27 C28 C29 178.7(4) . . . . ?
C33 N6 C29 C30 0.0 . . . . ?
Zn2 N6 C29 C30 -175.3(2) . . . . ?
C33 N6 C29 C28 -178.3(3) . . . . ?
Zn2 N6 C29 C28 6.4(3) . . . . ?
N5 C28 C29 C30 -172.5(3) . . . . ?
C27 C28 C29 C30 8.8(6) . . . . ?
N5 C28 C29 N6 5.7(4) . . . . ?
C27 C28 C29 N6 -173.0(4) . . . . ?
N6 C29 C30 C32 0.0 . . . . ?
C28 C29 C30 C32 178.1(3) . . . . ?
C29 C30 C32 C31 0.0 . . . . ?
C30 C32 C31 C33 0.0 . . . . ?
C32 C31 C33 N6 0.0 . . . . ?
C29 N6 C33 C31 0.0 . . . . ?
Zn2 N6 C33 C31 174.6(2) . . . . ?
C3 C4 C36 C37 145.9(4) . . . . ?
C5 C4 C36 C37 -37.0(5) . . . . ?
C3 C4 C36 C4 -84.6(4) . . . 4_575 ?
C5 C4 C36 C4 92.6(5) . . . 4_575 ?
C9 C10 C38 C10 -91.7(5) . . . 4_575 ?
C11 C10 C38 C10 83.5(4) . . . 4_575 ?
C9 C10 C38 C39 37.9(5) . . . . ?
C11 C10 C38 C39 -146.9(4) . . . . ?
N7 C40 C41 C42 0.9(10) . . . . ?
N7 C40 C41 C45 -179.7(6) . . . . ?
C40 C41 C42 C43 -1.4(8) . . . . ?
C45 C41 C42 C43 179.3(4) . . . . ?
C41 C42 C43 C44 1.4(8) . . . . ?
C41 C42 C43 C46 178.9(5) . . . . ?
C42 C43 C44 N7 -0.9(10) . . . . ?
C46 C43 C44 N7 -178.4(6) . . . . ?
C40 C41 C45 O5 -2.6(8) . . . . ?
C42 C41 C45 O5 176.8(5) . . . . ?
C40 C41 C45 O6 -179.5(5) . . . . ?
C42 C41 C45 O6 -0.1(7) . . . . ?
C44 C43 C46 O10 164.7(12) . . . . ?
C42 C43 C46 O10 -12.6(14) . . . . ?
C44 C43 C46 O9 6.3(8) . . . . ?
C42 C43 C46 O9 -171.0(5) . . . . ?
C44 C43 C46 O10' -164.5(7) . . . . ?
C42 C43 C46 O10' 18.1(9) . . . . ?
C44 C43 C46 Zn2 21.6(13) . . . . ?
C42 C43 C46 Zn2 -155.7(8) . . . . ?
N8 C47 C48 C49 0.1(6) . . . . ?
N8 C47 C48 C50 -178.5(4) . . . . ?
C47 C48 C49 C48 0.0(7) . . . 4_575 ?
C50 C48 C49 C48 178.6(3) . . . 4_575 ?
C49 C48 C50 O8' -31.2(8) . . . . ?
C47 C48 C50 O8' 147.3(6) . . . . ?
C49 C48 C50 O7 174.0(4) . . . . ?
C47 C48 C50 O7 -7.5(6) . . . . ?
C49 C48 C50 O8 3.3(7) . . . . ?
C47 C48 C50 O8 -178.2(5) . . . . ?
N9 C52 C53 C54 0.7(13) . . . . ?
N9 C52 C53 C51 -178.6(8) . . . . ?
O11' C51 C53 C52 -4.1(12) . . . . ?
O12' C51 C53 C52 165.4(11) . . . . ?
O12 C51 C53 C52 -163.5(10) . . . . ?
O11 C51 C53 C52 8.1(9) . . . . ?
Zn2 C51 C53 C52 11(2) . . . . ?
O11' C51 C53 C54 176.6(9) . . . . ?
O12' C51 C53 C54 -13.9(13) . . . . ?
O12 C51 C53 C54 17.3(11) . . . . ?
O11 C51 C53 C54 -171.2(6) . . . . ?
Zn2 C51 C53 C54 -168.4(19) . . . . ?
C52 C53 C54 C53 -1.2(10) . . . 4_575 ?
C51 C53 C54 C53 178.1(4) . . . 4_575 ?
C24 C25 N1 N2 0.0(4) . . . . ?
C24 C25 N1 C16 -177.9(3) . . . . ?
C2 C16 N1 C25 -3.6(5) . . . . ?
C2 C16 N1 N2 178.6(3) . . . . ?
C24 C23 N2 N1 -0.2(3) . . . . ?
C22 C23 N2 N1 -180.0(3) . . . . ?
C24 C23 N2 Zn1 -180.0(2) . . . . ?
C22 C23 N2 Zn1 0.3(3) . . . . ?
C25 N1 N2 C23 0.1(3) . . . . ?
C16 N1 N2 C23 178.4(3) . . . . ?
C25 N1 N2 Zn1 179.8(2) . . . . ?
C16 N1 N2 Zn1 -2.0(4) . . . . ?
C21 C22 N3 C18 1.4(5) . . . . ?
C23 C22 N3 C18 179.8(3) . . . . ?
C21 C22 N3 Zn1 179.7(2) . . . . ?
C23 C22 N3 Zn1 -1.8(4) . . . . ?
C19 C18 N3 C22 -0.3(6) . . . . ?
C19 C18 N3 Zn1 -178.4(3) . . . . ?
C27 C26 N4 N5 -0.2(4) . . . . ?
C27 C26 N4 C17 -178.2(4) . . . . ?
C12 C17 N4 N5 166.5(3) . . . . ?
C12 C17 N4 C26 -15.6(6) . . . . ?
C27 C28 N5 N4 -0.1(4) . . . . ?
C29 C28 N5 N4 -179.1(3) . . . . ?
C27 C28 N5 Zn2 163.7(3) . . . . ?
C29 C28 N5 Zn2 -15.3(4) . . . . ?
C26 N4 N5 C28 0.2(4) . . . . ?
C17 N4 N5 C28 178.5(3) . . . . ?
C26 N4 N5 Zn2 -157.9(3) . . . . ?
C17 N4 N5 Zn2 20.4(5) . . . . ?
C41 C40 N7 C44 -0.4(11) . . . . ?
C43 C44 N7 C40 0.5(11) . . . . ?
C48 C47 N8 C47 -0.1(8) . . . 4_575 ?
C53 C52 N9 C52 -0.1(18) . . . 4_575 ?
C6 C1 O1 C13 -81.7(4) . . . . ?
C2 C1 O1 C13 102.1(3) . . . . ?
O2 C13 O1 C1 91.3(4) . . . . ?
C12 C7 O2 C13 -98.8(4) . . . . ?
C8 C7 O2 C13 84.4(4) . . . . ?
O1 C13 O2 C7 -93.8(3) . . . . ?
O3 C34 O3 C3 -94.9(4) 4_575 . . . ?
C4 C3 O3 C34 79.8(4) . . . . ?
C2 C3 O3 C34 -102.6(4) . . . . ?
C12 C11 O4 C35 101.9(4) . . . . ?
C10 C11 O4 C35 -82.6(4) . . . . ?
O4 C35 O4 C11 92.9(4) 4_575 . . . ?
O5 C45 O6 Zn1 1.0(7) . . . . ?
C41 C45 O6 Zn1 177.7(3) . . . . ?
O8' C50 O7 Zn1 6.1(7) . . . . ?
O8 C50 O7 Zn1 -27.7(7) . . . . ?
C48 C50 O7 Zn1 162.4(3) . . . . ?
O7 C50 O8 O8' 81.5(14) . . . . ?
C48 C50 O8 O8' -108.1(13) . . . . ?
O10 C46 O9 Zn2 11.3(11) . . . . ?
O10' C46 O9 Zn2 -18.1(9) . . . . ?
C43 C46 O9 Zn2 172.0(3) . . . . ?
O9 C46 O10 O10' -120(2) . . . . ?
C43 C46 O10 O10' 82(2) . . . . ?
Zn2 C46 O10 O10' -112(2) . . . . ?
O9 C46 O10 Zn2 -8.3(8) . . . . ?
O10' C46 O10 Zn2 112(2) . . . . ?
C43 C46 O10 Zn2 -166.4(8) . . . . ?
O12' C51 O11 O11' 61(4) . . . . ?
O12 C51 O11 O11' 26(4) . . . . ?
C53 C51 O11 O11' -145(3) . . . . ?
Zn2 C51 O11 O11' 36(3) . . . . ?
O11' C51 O11 Zn2 -36(3) . . . . ?
O12' C51 O11 Zn2 25.8(14) . . . . ?
O12 C51 O11 Zn2 -9.7(11) . . . . ?
C53 C51 O11 Zn2 179.4(4) . . . . ?
O11' C51 O12 O12' 113(3) . . . . ?
O11 C51 O12 O12' 105(3) . . . . ?
C53 C51 O12 O12' -86(3) . . . . ?
Zn2 C51 O12 O12' 96(3) . . . . ?
O11' C51 O12 Zn2 17.5(10) . . . . ?
O12' C51 O12 Zn2 -96(3) . . . . ?
O11 C51 O12 Zn2 9.1(10) . . . . ?
C53 C51 O12 Zn2 178.8(6) . . . . ?
C50 O8 O8' Zn1 -82.6(8) . . . . ?
O7 C50 O8' O8 -115.2(12) . . . . ?
C48 C50 O8' O8 88.4(13) . . . . ?
O7 C50 O8' Zn1 -4.7(5) . . . . ?
O8 C50 O8' Zn1 110.5(12) . . . . ?
C48 C50 O8' Zn1 -161.1(4) . . . . ?
Zn2 O10 O10' C46 -84.6(15) . . . . ?
O9 C46 O10' O10 76(2) . . . . ?
C43 C46 O10' O10 -115(2) . . . . ?
Zn2 C46 O10' O10 63(2) . . . . ?
Zn2 O11 O11' C51 134(3) . . . . ?
C51 O11 O11' Zn2 -134(3) . . . . ?
O12' C51 O11' O11 -129(3) . . . . ?
O12 C51 O11' O11 -158(3) . . . . ?
C53 C51 O11' O11 40(4) . . . . ?
Zn2 C51 O11' O11 -136(4) . . . . ?
O12' C51 O11' Zn2 6.7(15) . . . . ?
O12 C51 O11' Zn2 -22.5(12) . . . . ?
O11 C51 O11' Zn2 136(4) . . . . ?
C53 C51 O11' Zn2 176.0(4) . . . . ?
Zn2 O12 O12' C51 82.4(8) . . . . ?
C51 O12 O12' Zn2 -82.4(8) . . . . ?
O11' C51 O12' O12 -80(3) . . . . ?
O11 C51 O12' O12 -98(3) . . . . ?
C53 C51 O12' O12 110(2) . . . . ?
Zn2 C51 O12' O12 -75(2) . . . . ?
O11' C51 O12' Zn2 -5.1(12) . . . . ?
O12 C51 O12' Zn2 75(2) . . . . ?
O11 C51 O12' Zn2 -23.4(12) . . . . ?
C53 C51 O12' Zn2 -174.9(6) . . . . ?
